data_1529064
loop_
_publ_author_name
'Bartoloni, Marco'
'Jin, Xian'
'Marcaida, Maria Jos\'e'
'Banha, Jo\~ao'
'Dibonaventura, Ivan'
'Bongoni, Swathi'
'Bartho, Kathrin'
'Gr\"abner, Olivia'
'Sefkow, Michael'
'Darbre, Tamis'
'Reymond, Jean-Louis'

_publ_section_title
;
 Bridged bicyclic peptides as potential drug scaffolds: synthesis,
 structure, protein binding and stability
;
_journal_issue 10
_journal_name_full 'Chem. Sci.'
_journal_page_first 5473
_journal_paper_doi 10.1039/C5SC01699A
_journal_volume 6
_journal_year 2015
_chemical_absolute_configuration syn
_chemical_formula_sum 'C37 H56 N8 O9'
_chemical_formula_weight 756.89
_chemical_name_systematic
;
 ?
;
_space_group_IT_number 4
_symmetry_cell_setting monoclinic
_symmetry_Int_Tables_number 4
_symmetry_space_group_name_Hall 'P 2yb'
_symmetry_space_group_name_H-M 'P 1 21 1'
_atom_sites_solution_hydrogens geom
_audit_creation_date 2015-05-01T12:06:13-00:00
_audit_creation_method 'WinGX routine CIF_UPDATE'
_audit_update_record
;
2015-05-07 deposited with the CCDC.
2015-07-13 downloaded from the CCDC.
;
_cell_angle_alpha 90
_cell_angle_beta 90.098(4)
_cell_angle_gamma 90
_cell_formula_units_Z 4
_cell_length_a 9.2715(4)
_cell_length_b 36.7577(15)
_cell_length_c 11.3129(5)
_cell_measurement_reflns_used 3083
_cell_measurement_temperature 120(2)
_cell_measurement_theta_max 20.831
_cell_measurement_theta_min 1.792
_cell_volume 3855.4(3)
_computing_cell_refinement
;
        CrysAlisPro, Agilent Technologies,
        Version 1.171.37.31 (release 14-01-2014 CrysAlis171 .NET)
        (compiled Jan 14 2014,18:38:05)
;
_computing_data_collection
;
        CrysAlisPro, Agilent Technologies,
        Version 1.171.37.31 (release 14-01-2014 CrysAlis171 .NET)
        (compiled Jan 14 2014,18:38:05)
;
_computing_data_reduction
;
        CrysAlisPro, Agilent Technologies,
        Version 1.171.37.31 (release 14-01-2014 CrysAlis171 .NET)
        (compiled Jan 14 2014,18:38:05)
;
_computing_structure_refinement 'SHELXL-2013 (Sheldrick, 2013)'
_diffrn_ambient_temperature 120(2)
_diffrn_detector 'CCD plate'
_diffrn_detector_area_resol_mean 16.0965
_diffrn_detector_type Eos
_diffrn_measured_fraction_theta_full 0.94
_diffrn_measured_fraction_theta_max 0.995
_diffrn_measurement_device 'four-circle diffractometer'
_diffrn_measurement_device_type 'SuperNova, Single source at offset, Eos'
_diffrn_measurement_method '\w scans'
_diffrn_orient_matrix_UB_11 0.0427416
_diffrn_orient_matrix_UB_12 -0.0106885
_diffrn_orient_matrix_UB_13 0.0387596
_diffrn_orient_matrix_UB_21 -0.0021259
_diffrn_orient_matrix_UB_22 0.0141057
_diffrn_orient_matrix_UB_23 0.0427504
_diffrn_orient_matrix_UB_31 -0.0634104
_diffrn_orient_matrix_UB_32 -0.0076774
_diffrn_orient_matrix_UB_33 0.0245704
_diffrn_radiation_monochromator mirror
_diffrn_radiation_probe x-ray
_diffrn_radiation_type MoK\a
_diffrn_radiation_wavelength 0.71073
_diffrn_reflns_av_R_equivalents 0.1025
_diffrn_reflns_av_unetI/netI 0.1914
_diffrn_reflns_Laue_measured_fraction_full 0.94
_diffrn_reflns_Laue_measured_fraction_max 0.995
_diffrn_reflns_limit_h_max 10
_diffrn_reflns_limit_h_min -10
_diffrn_reflns_limit_k_max 43
_diffrn_reflns_limit_k_min -41
_diffrn_reflns_limit_l_max 13
_diffrn_reflns_limit_l_min -13
_diffrn_reflns_number 26472
_diffrn_reflns_point_group_measured_fraction_full 0.854
_diffrn_reflns_point_group_measured_fraction_max 0.905
_diffrn_reflns_theta_full 25.242
_diffrn_reflns_theta_max 24.713
_diffrn_reflns_theta_min 1.8
_diffrn_source 'SuperNova (Mo) X-ray Source'
_exptl_absorpt_coefficient_mu 0.094
_exptl_absorpt_correction_T_max 1
_exptl_absorpt_correction_T_min 0.83277
_exptl_absorpt_correction_type multi-scan
_exptl_absorpt_process_details
;
        CrysAlisPro, Agilent Technologies,
        Version 1.171.37.31 (release 14-01-2014 CrysAlis171 .NET)
        (compiled Jan 14 2014,18:38:05)
        Empirical absorption correction using spherical harmonics,
 implemented in SCALE3 ABSPACK scaling algorithm.
;
_exptl_crystal_density_diffrn 1.304
_exptl_crystal_description prism
_exptl_crystal_F_000 1624
_refine_diff_density_max 0.824
_refine_diff_density_min -0.597
_refine_diff_density_rms 0.151
_refine_ls_abs_structure_details
;
 Flack x determined using 2087 quotients [(I+)-(I-)]/[(I+)+(I-)]
 (Parsons and Flack (2004), Acta Cryst. A60, s61).
;
_refine_ls_abs_structure_Flack 1.8(10)
_refine_ls_extinction_coef 0.020(3)
_refine_ls_extinction_expression Fc^*^=kFc[1+0.001xFc^2^\l^3^/sin(2\q)]^-1/4^
_refine_ls_extinction_method SHELXL
_refine_ls_goodness_of_fit_ref 1.063
_refine_ls_hydrogen_treatment constr
_refine_ls_matrix_type full
_refine_ls_number_parameters 964
_refine_ls_number_reflns 11905
_refine_ls_number_restraints 481
_refine_ls_restrained_S_all 1.049
_refine_ls_R_factor_all 0.2072
_refine_ls_R_factor_gt 0.157
_refine_ls_shift/su_max 0
_refine_ls_shift/su_mean 0
_refine_ls_structure_factor_coef Fsqd
_refine_ls_weighting_details 'w=1/[\s^2^(Fo^2^)+(0.1371P)^2^+60.5412P] where P=(Fo^2^+2Fc^2^)/3'
_refine_ls_weighting_scheme calc
_refine_ls_wR_factor_gt 0.3787
_refine_ls_wR_factor_ref 0.411
_reflns_Friedel_coverage 0.787
_reflns_Friedel_fraction_full 0.765
_reflns_Friedel_fraction_max 0.811
_reflns_number_gt 7552
_reflns_number_total 11905
_reflns_threshold_expression 'I > 2\s(I)'
_cod_data_source_file c5sc01699a2.cif
_cod_data_source_block 14jlr002c
_cod_depositor_comments 'Adding full bibliography for 1529064--1529068.cif.'
_cod_original_sg_symbol_H-M 'P 21'
_cod_database_code 1529064

loop_
_symmetry_equiv_pos_as_xyz
'x, y, z'
'-x, y+1/2, -z'

loop_
_atom_site_label
_atom_site_type_symbol
_atom_site_fract_x
_atom_site_fract_y
_atom_site_fract_z
_atom_site_U_iso_or_equiv
_atom_site_adp_type
_atom_site_occupancy
_atom_site_site_symmetry_order
_atom_site_calc_flag
_atom_site_refinement_flags_posn
_atom_site_refinement_flags_adp
C101 C 0.282(4) 0.3706(10) 0.716(3) 0.077(10) Uani 1 1 d . U
H101 H 0.1929 0.3579 0.7137 0.092 Uiso 1 1 calc R U
C102 C 0.361(4) 0.3714(11) 0.614(4) 0.089(11) Uani 1 1 d . U
H102 H 0.3286 0.3611 0.5422 0.107 Uiso 1 1 calc R U
C103 C 0.500(4) 0.3897(11) 0.627(4) 0.091(11) Uani 1 1 d . U
H103 H 0.5562 0.3933 0.5579 0.109 Uiso 1 1 calc R U
C104 C 0.551(4) 0.4015(9) 0.728(3) 0.071(9) Uani 1 1 d . U
C105 C 0.465(4) 0.3984(10) 0.823(3) 0.077(10) Uani 1 1 d . U
H105 H 0.5015 0.4051 0.8983 0.092 Uiso 1 1 calc R U
C106 C 0.317(4) 0.3851(10) 0.814(3) 0.079(10) Uani 1 1 d . U
H106 H 0.2504 0.3871 0.8781 0.095 Uiso 1 1 calc R U
C107 C 0.705(2) 0.4164(6) 0.745(2) 0.033(5) Uani 1 1 d . U
H10A H 0.7668 0.3957 0.7688 0.04 Uiso 1 1 calc R U
H10B H 0.7394 0.4246 0.6668 0.04 Uiso 1 1 calc R U
C108 C 0.732(2) 0.4465(6) 0.830(2) 0.036(5) Uani 1 1 d . U
H108 H 0.6954 0.4371 0.9077 0.043 Uiso 1 1 calc R U
C109 C 0.643(2) 0.4827(5) 0.8068(17) 0.019(4) Uani 1 1 d . U
C110 C 0.716(2) 0.5087(6) 1.0020(17) 0.025(5) Uani 1 1 d . U
H11C H 0.8166 0.5173 0.9932 0.03 Uiso 1 1 calc R U
H11D H 0.7172 0.484 1.0374 0.03 Uiso 1 1 calc R U
C111 C 0.630(2) 0.5344(6) 1.0758(18) 0.029(5) Uani 1 1 d . U
H11E H 0.691 0.5465 1.1359 0.035 Uiso 1 1 calc R U
H11F H 0.5495 0.5217 1.116 0.035 Uiso 1 1 calc R U
C112 C 0.572(2) 0.5622(6) 0.9845(18) 0.026(5) Uani 1 1 d . U
H11A H 0.6431 0.5818 0.9698 0.031 Uiso 1 1 calc R U
H11B H 0.4801 0.5732 1.0109 0.031 Uiso 1 1 calc R U
C113 C 0.549(2) 0.5378(5) 0.8706(16) 0.020(4) Uani 1 1 d . U
H113 H 0.4488 0.5281 0.8752 0.024 Uiso 1 1 calc R U
C114 C 0.5580(18) 0.5595(5) 0.7571(15) 0.011(4) Uani 1 1 d . U
C115 C 0.740(2) 0.5854(5) 0.6185(17) 0.022(4) Uani 1 1 d . U
H115 H 0.6765 0.6073 0.6143 0.026 Uiso 1 1 calc R U
C116 C 0.898(2) 0.5977(5) 0.6344(16) 0.019(4) Uani 1 1 d . U
H11G H 0.9597 0.5758 0.6373 0.023 Uiso 1 1 calc R U
H11H H 0.9261 0.6119 0.5638 0.023 Uiso 1 1 calc R U
C117 C 0.927(2) 0.6204(5) 0.7430(16) 0.018(4) Uani 1 1 d . U
H11I H 0.8464 0.6376 0.7543 0.022 Uiso 1 1 calc R U
H11J H 1.0155 0.635 0.7289 0.022 Uiso 1 1 calc R U
C118 C 0.9481(18) 0.5984(5) 0.8576(16) 0.016(4) Uani 1 1 d . U
C119 C 0.970(2) 0.6017(6) 1.0671(17) 0.024(5) Uani 1 1 d . U
H119 H 0.8873 0.5851 1.0829 0.028 Uiso 1 1 calc R U
C120 C 0.983(2) 0.6278(5) 1.1704(17) 0.023(4) Uani 1 1 d . U
H12F H 1.0778 0.6401 1.1652 0.028 Uiso 1 1 calc R U
H12G H 0.9827 0.6134 1.2442 0.028 Uiso 1 1 calc R U
C121 C 0.868(2) 0.6570(6) 1.1810(18) 0.025(5) Uani 1 1 d . U
H121 H 0.8803 0.6744 1.1138 0.03 Uiso 1 1 calc R U
C122 C 0.717(2) 0.6409(6) 1.1720(18) 0.027(5) Uani 1 1 d . U
H12C H 0.6455 0.6604 1.1769 0.04 Uiso 1 1 calc R U
H12D H 0.7021 0.6236 1.2369 0.04 Uiso 1 1 calc R U
H12E H 0.7068 0.6282 1.0962 0.04 Uiso 1 1 calc R U
C123 C 0.885(3) 0.6786(7) 1.297(2) 0.041(6) Uani 1 1 d . U
H12H H 0.8106 0.6976 1.3007 0.061 Uiso 1 1 calc R U
H12I H 0.9804 0.6898 1.2996 0.061 Uiso 1 1 calc R U
H12J H 0.8735 0.6621 1.3644 0.061 Uiso 1 1 calc R U
C124 C 1.106(2) 0.5790(6) 1.0630(17) 0.026(5) Uani 1 1 d . U
C125 C 1.218(2) 0.5198(6) 1.1010(19) 0.033(5) Uani 1 1 d . U
H12A H 1.2177 0.5043 1.1727 0.04 Uiso 1 1 calc R U
H12B H 1.3079 0.5342 1.1019 0.04 Uiso 1 1 calc R U
C126 C 1.220(2) 0.4953(5) 0.9940(17) 0.021(4) Uani 1 1 d . U
C127 C 1.121(2) 0.4825(6) 0.7984(18) 0.025(5) Uani 1 1 d . U
H127 H 1.1706 0.4587 0.812 0.031 Uiso 1 1 calc R U
C128 C 1.188(2) 0.5018(6) 0.6905(17) 0.029(5) Uani 1 1 d . U
H12L H 1.2863 0.5102 0.7104 0.035 Uiso 1 1 calc R U
H12K H 1.1291 0.5235 0.6701 0.035 Uiso 1 1 calc R U
C129 C 1.194(2) 0.4757(6) 0.5825(18) 0.033(5) Uani 1 1 d . U
H12M H 1.2673 0.4566 0.5979 0.039 Uiso 1 1 calc R U
H12N H 1.0996 0.4636 0.573 0.039 Uiso 1 1 calc R U
C130 C 1.231(2) 0.4946(6) 0.472(2) 0.032(5) Uani 1 1 d . U
H13C H 1.3265 0.5063 0.4812 0.039 Uiso 1 1 calc R U
H13D H 1.2391 0.4764 0.4077 0.039 Uiso 1 1 calc R U
C131 C 1.126(2) 0.5224(6) 0.4358(18) 0.030(5) Uani 1 1 d . U
H13A H 1.1464 0.5295 0.3531 0.036 Uiso 1 1 calc R U
H13B H 1.1404 0.5442 0.4858 0.036 Uiso 1 1 calc R U
C132 C 0.875(2) 0.5085(5) 0.3606(18) 0.023(4) Uani 1 1 d . U
C133 C 0.713(2) 0.5064(6) 0.4000(19) 0.030(5) Uani 1 1 d . U
H133 H 0.6493 0.5164 0.3364 0.036 Uiso 1 1 calc R U
C134 C 0.672(2) 0.4668(6) 0.426(2) 0.035(5) Uani 1 1 d . U
H13E H 0.5713 0.4658 0.4528 0.053 Uiso 1 1 calc R U
H13F H 0.7351 0.4571 0.4875 0.053 Uiso 1 1 calc R U
H13G H 0.6819 0.4523 0.3537 0.053 Uiso 1 1 calc R U
C135 C 0.953(2) 0.4761(6) 0.7770(19) 0.028(5) Uani 1 1 d . U
C136 C 0.951(2) 0.4333(7) 0.955(2) 0.047(7) Uani 1 1 d . U
H13H H 0.8757 0.4186 0.9934 0.07 Uiso 1 1 calc R U
H13I H 0.9912 0.4505 1.0121 0.07 Uiso 1 1 calc R U
H13J H 1.027 0.4172 0.9257 0.07 Uiso 1 1 calc R U
C137 C 0.724(2) 0.5628(6) 0.5026(17) 0.021(4) Uani 1 1 d . U
C201 C 0.818(4) 0.9096(11) 0.753(4) 0.090(11) Uani 1 1 d . U
H201 H 0.7311 0.9197 0.7239 0.108 Uiso 1 1 calc R U
C202 C 0.949(3) 0.9203(8) 0.713(3) 0.059(7) Uani 1 1 d . U
H202 H 0.957 0.941 0.6625 0.071 Uiso 1 1 calc R U
C203 C 1.064(4) 0.9018(9) 0.743(3) 0.073(9) Uani 1 1 d . U
H203 H 1.153 0.9086 0.7081 0.088 Uiso 1 1 calc R U
C204 C 1.067(3) 0.8736(7) 0.822(2) 0.043(6) Uani 1 1 d . U
C205 C 0.933(3) 0.8669(8) 0.865(3) 0.052(7) Uani 1 1 d . U
H205 H 0.9258 0.8477 0.9211 0.062 Uiso 1 1 calc R U
C206 C 0.820(3) 0.8830(8) 0.840(3) 0.059(8) Uani 1 1 d . U
H206 H 0.7328 0.877 0.8798 0.071 Uiso 1 1 calc R U
C207 C 1.210(3) 0.8538(7) 0.862(2) 0.042(6) Uani 1 1 d . U
H20A H 1.2917 0.871 0.862 0.05 Uiso 1 1 calc R U
H20B H 1.1982 0.8438 0.943 0.05 Uiso 1 1 calc R U
C208 C 1.236(2) 0.8227(6) 0.7728(19) 0.028(5) Uani 1 1 d . U
H208 H 1.1981 0.8322 0.696 0.034 Uiso 1 1 calc R U
C209 C 1.141(2) 0.7889(5) 0.7998(17) 0.022(4) Uani 1 1 d . U
C210 C 1.216(2) 0.7615(6) 0.6045(16) 0.026(5) Uani 1 1 d . U
H21A H 1.3172 0.7533 0.6118 0.032 Uiso 1 1 calc R U
H21B H 1.2139 0.7857 0.5662 0.032 Uiso 1 1 calc R U
C211 C 1.124(2) 0.7336(6) 0.534(2) 0.035(5) Uani 1 1 d . U
H21C H 1.0432 0.7458 0.4928 0.042 Uiso 1 1 calc R U
H21D H 1.1836 0.7205 0.4756 0.042 Uiso 1 1 calc R U
C212 C 1.0679(17) 0.7076(5) 0.6289(14) 0.010(3) Uani 1 1 d . U
H21E H 0.9775 0.6957 0.6029 0.012 Uiso 1 1 calc R U
H21F H 1.1403 0.6886 0.6473 0.012 Uiso 1 1 calc R U
C213 C 1.0415(19) 0.7316(5) 0.7349(16) 0.020(4) Uani 1 1 d . U
H213 H 0.9407 0.7412 0.7308 0.024 Uiso 1 1 calc R U
C214 C 1.062(2) 0.7126(7) 0.851(2) 0.039(6) Uani 1 1 d . U
C215 C 1.2405(18) 0.6892(5) 0.9919(15) 0.014(4) Uani 1 1 d . U
H215 H 1.1738 0.6678 0.9947 0.016 Uiso 1 1 calc R U
C216 C 1.2233(19) 0.7079(6) 1.1066(17) 0.022(4) Uani 1 1 d . U
C217 C 1.212(2) 0.7668(6) 1.2086(19) 0.030(5) Uani 1 1 d . U
H217 H 1.1465 0.7583 1.273 0.036 Uiso 1 1 calc R U
C218 C 1.184(3) 0.8054(7) 1.185(2) 0.048(7) Uani 1 1 d . U
H21H H 1.084 0.8085 1.1591 0.073 Uiso 1 1 calc R U
H21I H 1.2496 0.8141 1.1238 0.073 Uiso 1 1 calc R U
H21J H 1.1997 0.8194 1.2581 0.073 Uiso 1 1 calc R U
C219 C 1.377(2) 0.7631(6) 1.254(2) 0.036(6) Uani 1 1 d . U
C220 C 1.616(2) 0.7472(6) 1.182(2) 0.031(5) Uani 1 1 d . U
H22E H 1.6276 0.7249 1.1333 0.038 Uiso 1 1 calc R U
H22F H 1.6318 0.7404 1.2652 0.038 Uiso 1 1 calc R U
C221 C 1.737(2) 0.7759(7) 1.143(2) 0.036(6) Uani 1 1 d . U
H22G H 1.7472 0.7946 1.206 0.043 Uiso 1 1 calc R U
H22H H 1.8307 0.7633 1.1353 0.043 Uiso 1 1 calc R U
C222 C 1.700(2) 0.7941(6) 1.0291(19) 0.034(5) Uani 1 1 d . U
H22I H 1.6062 0.8067 1.0384 0.041 Uiso 1 1 calc R U
H22J H 1.7737 0.8128 1.0122 0.041 Uiso 1 1 calc R U
C223 C 1.690(2) 0.7692(6) 0.9264(19) 0.032(5) Uani 1 1 d . U
H22A H 1.6299 0.748 0.948 0.039 Uiso 1 1 calc R U
H22B H 1.7877 0.7602 0.9068 0.039 Uiso 1 1 calc R U
C224 C 1.623(2) 0.7882(6) 0.8137(16) 0.023(4) Uani 1 1 d . U
H224 H 1.6726 0.812 0.8008 0.028 Uiso 1 1 calc R U
C225 C 1.722(2) 0.7760(6) 0.6229(19) 0.033(5) Uani 1 1 d . U
C226 C 1.725(2) 0.7516(6) 0.5090(19) 0.028(5) Uani 1 1 d . U
H22K H 1.723 0.7674 0.4382 0.034 Uiso 1 1 calc R U
H22L H 1.8165 0.7376 0.5074 0.034 Uiso 1 1 calc R U
C227 C 1.602(2) 0.6926(6) 0.5528(18) 0.027(5) Uani 1 1 d . U
C228 C 1.469(2) 0.6719(6) 0.5439(16) 0.022(4) Uani 1 1 d . U
H228 H 1.387 0.689 0.5297 0.026 Uiso 1 1 calc R U
C229 C 1.479(2) 0.6441(6) 0.4374(17) 0.025(5) Uani 1 1 d . U
H22C H 1.4766 0.6582 0.3628 0.029 Uiso 1 1 calc R U
H22D H 1.5736 0.6318 0.4416 0.029 Uiso 1 1 calc R U
C230 C 1.363(2) 0.6152(6) 0.4309(19) 0.029(5) Uani 1 1 d . U
H230 H 1.3758 0.598 0.4986 0.035 Uiso 1 1 calc R U
C231 C 1.387(2) 0.5936(6) 0.3102(17) 0.026(5) Uani 1 1 d . U
H23C H 1.4849 0.5832 0.3096 0.039 Uiso 1 1 calc R U
H23D H 1.3763 0.6103 0.2433 0.039 Uiso 1 1 calc R U
H23E H 1.3164 0.5739 0.3038 0.039 Uiso 1 1 calc R U
C232 C 1.216(2) 0.6308(6) 0.4365(17) 0.028(5) Uani 1 1 d . U
H23F H 1.1444 0.6112 0.432 0.043 Uiso 1 1 calc R U
H23G H 1.2015 0.6476 0.3701 0.043 Uiso 1 1 calc R U
H23H H 1.2039 0.6441 0.511 0.043 Uiso 1 1 calc R U
C233 C 1.4339(19) 0.6713(5) 0.7592(16) 0.017(4) Uani 1 1 d . U
C234 C 1.417(2) 0.6516(6) 0.8692(18) 0.034(5) Uani 1 1 d . U
H23A H 1.5038 0.6363 0.8802 0.041 Uiso 1 1 calc R U
H23B H 1.3338 0.635 0.86 0.041 Uiso 1 1 calc R U
C235 C 1.395(2) 0.6729(6) 0.9806(18) 0.028(5) Uani 1 1 d . U
H23I H 1.466 0.693 0.9833 0.034 Uiso 1 1 calc R U
H23J H 1.4137 0.6569 1.0492 0.034 Uiso 1 1 calc R U
C236 C 1.463(2) 0.7954(6) 0.8359(17) 0.023(4) Uani 1 1 d . U
C237 C 1.456(3) 0.8350(7) 0.657(2) 0.039(6) Uani 1 1 d . U
H23K H 1.3844 0.8476 0.609 0.058 Uiso 1 1 calc R U
H23L H 1.5091 0.8175 0.6083 0.058 Uiso 1 1 calc R U
H23M H 1.5239 0.8527 0.6908 0.058 Uiso 1 1 calc R U
N101 N 0.8846(18) 0.4542(5) 0.8516(16) 0.034(5) Uani 1 1 d . .
N102 N 0.6405(18) 0.5085(5) 0.8870(15) 0.030(4) Uani 1 1 d . .
N103 N 1.1290(18) 0.5046(5) 0.9044(13) 0.024(4) Uani 1 1 d . U
H10D H 1.0747 0.5241 0.9108 0.028 Uiso 1 1 calc R U
N104 N 1.0986(17) 0.5443(5) 1.1082(13) 0.025(4) Uani 1 1 d . .
H104 H 1.0184 0.537 1.1424 0.029 Uiso 1 1 calc R U
N105 N 0.9467(15) 0.6187(5) 0.9552(14) 0.026(4) Uani 1 1 d . .
H10E H 0.9314 0.6423 0.9508 0.031 Uiso 1 1 calc R U
N106 N 0.695(2) 0.5622(5) 0.7173(15) 0.034(5) Uani 1 1 d . .
H10F H 0.7612 0.5491 0.7531 0.041 Uiso 1 1 calc R U
N107 N 0.6977(18) 0.5278(5) 0.5066(16) 0.030(4) Uani 1 1 d . .
H107 H 0.6713 0.5174 0.5733 0.036 Uiso 1 1 calc R U
N108 N 0.9659(17) 0.5104(5) 0.4449(15) 0.029(4) Uani 1 1 d . U
H10C H 0.9348 0.5042 0.5156 0.035 Uiso 1 1 calc R U
N201 N 1.3849(17) 0.8159(5) 0.7520(14) 0.025(4) Uani 1 1 d . U
N202 N 1.6377(16) 0.7661(5) 0.7073(13) 0.023(4) Uani 1 1 d . .
H20C H 1.5885 0.7457 0.7008 0.027 Uiso 1 1 calc R U
N203 N 1.6012(17) 0.7257(4) 0.5038(15) 0.026(4) Uani 1 1 d . .
H20D H 1.5227 0.7327 0.4664 0.031 Uiso 1 1 calc R U
N204 N 1.4436(16) 0.6518(4) 0.6541(15) 0.020(4) Uani 1 1 d . .
H204 H 1.4347 0.628 0.6537 0.025 Uiso 1 1 calc R U
N205 N 1.2032(17) 0.7082(4) 0.8916(14) 0.020(4) Uani 1 1 d . U
H20F H 1.273 0.7182 0.8501 0.024 Uiso 1 1 calc R U
N206 N 1.1433(17) 0.7624(4) 0.7224(14) 0.021(4) Uani 1 1 d . U
N207 N 1.1920(16) 0.7427(5) 1.1038(15) 0.026(4) Uani 1 1 d . U
H207 H 1.158 0.7521 1.0379 0.031 Uiso 1 1 calc R U
N208 N 1.4721(18) 0.7601(5) 1.1684(14) 0.027(4) Uani 1 1 d . .
H20E H 1.4445 0.7667 1.097 0.033 Uiso 1 1 calc R U
O1W O 2.008(3) 0.8292(8) 0.470(3) 0.118(10) Uiso 1 1 d . .
O3W O 1.519(4) 0.4325(9) 1.124(3) 0.125(10) Uiso 1 1 d . .
O101 O 1.3040(14) 0.4690(4) 0.9905(13) 0.034(4) Uani 1 1 d . .
O102 O 1.2194(15) 0.5895(4) 1.0120(14) 0.037(4) Uani 1 1 d . .
O103 O 0.4579(15) 0.5754(4) 0.7110(12) 0.028(3) Uani 1 1 d . .
O104 O 0.7611(13) 0.5795(4) 0.4081(11) 0.023(3) Uani 1 1 d . .
O105 O 0.9009(15) 0.5083(4) 0.2566(11) 0.029(3) Uani 1 1 d . .
O106 O 0.5645(16) 0.4838(4) 0.7153(14) 0.037(4) Uani 1 1 d . .
O107 O 0.8945(15) 0.4907(4) 0.6930(12) 0.032(4) Uani 1 1 d . .
O108 O 0.9507(15) 0.5661(4) 0.8601(11) 0.026(3) Uani 1 1 d . .
O201 O 1.2598(18) 0.6931(5) 1.2010(13) 0.039(4) Uani 1 1 d . .
O202 O 1.4001(16) 0.7620(5) 1.3582(12) 0.035(4) Uani 1 1 d . .
O203 O 0.9571(15) 0.6960(4) 0.8965(12) 0.032(4) Uani 1 1 d . .
O204 O 1.0683(15) 0.7877(4) 0.8889(12) 0.028(3) Uani 1 1 d . .
O205 O 1.3901(15) 0.7801(4) 0.9152(11) 0.030(4) Uani 1 1 d . .
O206 O 1.4523(14) 0.7058(4) 0.7548(12) 0.028(3) Uani 1 1 d . .
O207 O 1.8028(17) 0.8020(4) 0.6200(13) 0.037(4) Uani 1 1 d . .
O208 O 1.7184(14) 0.6796(4) 0.6000(12) 0.025(3) Uani 1 1 d . .

loop_
_atom_site_aniso_label
_atom_site_aniso_U_11
_atom_site_aniso_U_22
_atom_site_aniso_U_33
_atom_site_aniso_U_23
_atom_site_aniso_U_13
_atom_site_aniso_U_12
C101 0.076(14) 0.073(14) 0.081(14) -0.003(12) 0.001(12) -0.009(11)
C102 0.085(15) 0.091(16) 0.092(16) -0.012(12) 0.007(12) 0.006(12)
C103 0.083(15) 0.100(16) 0.089(16) -0.007(12) -0.008(12) -0.011(12)
C104 0.075(13) 0.058(13) 0.079(14) -0.011(11) 0.010(11) -0.003(11)
C105 0.077(14) 0.083(15) 0.070(14) 0.005(12) 0.008(11) -0.006(11)
C106 0.070(14) 0.085(15) 0.084(15) 0.007(12) -0.002(12) -0.006(12)
C107 0.037(10) 0.024(9) 0.038(10) -0.004(8) 0.009(8) 0.002(8)
C108 0.034(10) 0.037(10) 0.037(10) 0.010(9) -0.012(8) 0.002(8)
C109 0.019(8) 0.017(9) 0.021(9) -0.003(8) -0.010(7) -0.005(7)
C110 0.023(9) 0.029(9) 0.023(9) 0.006(8) 0.005(7) 0.004(7)
C111 0.027(9) 0.037(10) 0.024(9) 0.011(8) 0.004(8) -0.005(8)
C112 0.027(9) 0.026(9) 0.024(9) 0.004(8) -0.003(7) -0.010(7)
C113 0.021(8) 0.025(9) 0.014(8) -0.001(7) 0.003(7) 0.002(7)
C114 0.011(4) 0.011(4) 0.010(4) -0.0003(14) 0.0004(14) 0.0003(14)
C115 0.020(8) 0.024(9) 0.021(9) 0.011(8) -0.007(7) 0.005(7)
C116 0.024(6) 0.021(7) 0.012(6) 0.008(5) 0.000(5) 0.000(5)
C117 0.020(8) 0.018(9) 0.015(8) 0.001(7) -0.003(7) 0.006(7)
C118 0.008(7) 0.021(9) 0.018(8) 0.002(7) 0.005(6) 0.001(6)
C119 0.018(8) 0.031(10) 0.022(9) 0.004(8) 0.006(7) -0.011(7)
C120 0.027(9) 0.023(9) 0.019(8) 0.005(8) 0.003(7) -0.010(7)
C121 0.025(9) 0.034(10) 0.017(8) -0.003(8) -0.002(7) 0.003(8)
C122 0.019(9) 0.039(12) 0.022(10) -0.007(9) -0.006(8) -0.006(8)
C123 0.048(13) 0.045(14) 0.029(12) 0.002(11) 0.001(10) 0.009(11)
C124 0.031(9) 0.029(9) 0.018(8) -0.008(8) 0.016(7) -0.013(8)
C125 0.031(9) 0.037(10) 0.031(9) 0.006(9) 0.010(8) 0.007(8)
C126 0.017(8) 0.027(9) 0.019(8) -0.011(8) 0.000(7) -0.001(7)
C127 0.020(8) 0.029(9) 0.028(9) -0.004(8) -0.001(7) 0.004(7)
C128 0.034(9) 0.034(10) 0.018(8) -0.007(8) 0.003(8) 0.001(8)
C129 0.029(9) 0.043(11) 0.025(9) -0.006(9) -0.006(8) 0.009(8)
C130 0.024(9) 0.041(10) 0.032(10) 0.002(9) 0.001(8) -0.006(8)
C131 0.029(9) 0.040(10) 0.020(9) -0.007(8) 0.005(8) -0.012(8)
C132 0.023(8) 0.020(9) 0.025(9) -0.001(8) -0.007(7) 0.004(7)
C133 0.024(9) 0.035(10) 0.030(9) 0.002(8) 0.001(8) -0.005(8)
C134 0.029(11) 0.046(13) 0.030(11) 0.003(10) 0.008(9) -0.020(10)
C135 0.030(9) 0.027(10) 0.026(9) -0.008(8) -0.007(8) 0.008(8)
C136 0.022(11) 0.050(14) 0.068(16) 0.019(13) 0.011(11) 0.003(10)
C137 0.022(6) 0.021(7) 0.019(7) 0.004(6) -0.007(5) 0.005(5)
C201 0.089(15) 0.089(16) 0.092(16) 0.003(12) 0.006(12) 0.001(12)
C202 0.045(11) 0.058(12) 0.073(13) 0.015(11) 0.006(10) 0.014(10)
C203 0.075(14) 0.077(14) 0.068(14) 0.014(11) 0.007(11) 0.001(11)
C204 0.047(11) 0.035(11) 0.048(11) -0.001(10) 0.001(9) 0.003(9)
C205 0.047(11) 0.057(12) 0.052(12) 0.004(10) 0.003(10) 0.001(10)
C206 0.058(12) 0.054(12) 0.065(13) 0.002(11) 0.001(10) -0.003(10)
C207 0.037(10) 0.043(11) 0.046(11) -0.011(9) 0.003(9) -0.005(9)
C208 0.026(9) 0.031(10) 0.029(9) 0.007(8) -0.012(8) 0.001(8)
C209 0.029(9) 0.016(9) 0.022(9) 0.003(8) 0.001(8) 0.001(7)
C210 0.036(9) 0.027(9) 0.016(8) 0.005(8) 0.005(7) -0.003(8)
C211 0.033(9) 0.035(10) 0.038(10) 0.011(9) 0.009(8) -0.010(8)
C212 0.009(6) 0.010(6) 0.011(6) 0.003(5) -0.004(5) 0.001(5)
C213 0.008(7) 0.032(9) 0.019(8) 0.003(8) 0.007(7) 0.004(7)
C214 0.035(10) 0.050(11) 0.031(10) -0.007(9) 0.010(8) -0.003(9)
C215 0.010(7) 0.015(8) 0.016(8) -0.004(7) -0.003(6) 0.004(6)
C216 0.014(8) 0.031(10) 0.020(9) 0.001(8) 0.008(7) 0.005(7)
C217 0.024(9) 0.041(10) 0.025(9) 0.001(9) -0.006(8) -0.001(8)
C218 0.052(14) 0.056(15) 0.036(13) -0.017(12) -0.002(11) -0.006(12)
C219 0.031(10) 0.034(10) 0.044(11) -0.003(9) 0.021(9) 0.006(8)
C220 0.021(9) 0.036(10) 0.037(10) 0.001(9) 0.016(8) 0.004(8)
C221 0.035(10) 0.044(11) 0.030(10) -0.001(9) -0.004(8) -0.011(8)
C222 0.023(9) 0.044(11) 0.035(10) -0.002(9) 0.001(8) -0.020(8)
C223 0.028(9) 0.034(10) 0.035(10) -0.007(9) 0.008(8) 0.011(8)
C224 0.027(9) 0.027(9) 0.016(8) 0.003(8) -0.010(7) -0.007(7)
C225 0.038(10) 0.036(10) 0.025(9) 0.004(8) -0.006(8) 0.009(9)
C226 0.023(9) 0.033(10) 0.029(9) -0.008(8) 0.004(8) 0.000(7)
C227 0.031(9) 0.027(9) 0.023(9) 0.002(8) 0.020(8) 0.000(8)
C228 0.023(8) 0.028(9) 0.013(8) 0.000(7) -0.003(7) 0.007(7)
C229 0.026(9) 0.029(9) 0.019(8) -0.005(8) -0.016(7) -0.010(7)
C230 0.032(9) 0.032(10) 0.023(9) -0.001(8) -0.018(8) 0.004(8)
C231 0.028(9) 0.033(10) 0.017(9) -0.003(8) -0.006(7) -0.017(8)
C232 0.024(10) 0.045(13) 0.016(9) -0.007(9) 0.011(8) 0.003(9)
C233 0.016(8) 0.019(9) 0.015(8) 0.002(7) -0.002(7) -0.012(7)
C234 0.038(10) 0.038(10) 0.026(9) 0.002(9) -0.002(8) 0.000(8)
C235 0.027(9) 0.032(10) 0.025(9) 0.001(8) 0.001(8) 0.005(8)
C236 0.023(9) 0.028(9) 0.018(8) 0.004(8) -0.005(7) -0.007(7)
C237 0.036(12) 0.051(14) 0.029(11) 0.015(10) 0.021(10) 0.014(10)
N101 0.027(10) 0.037(11) 0.037(11) 0.021(9) -0.013(8) 0.002(8)
N102 0.033(10) 0.030(10) 0.027(10) 0.010(9) 0.008(8) -0.005(8)
N103 0.037(8) 0.022(8) 0.012(7) -0.005(7) 0.006(6) 0.015(7)
N104 0.016(8) 0.048(12) 0.010(8) 0.007(8) 0.000(6) 0.003(8)
N105 0.008(8) 0.053(12) 0.015(8) 0.009(8) -0.003(6) -0.008(7)
N106 0.038(11) 0.047(12) 0.017(9) -0.005(9) 0.014(8) -0.003(9)
N107 0.025(9) 0.037(11) 0.029(10) 0.001(9) 0.000(8) 0.002(8)
N108 0.017(7) 0.047(9) 0.023(8) 0.000(8) -0.007(6) 0.002(7)
N201 0.030(8) 0.025(8) 0.020(8) 0.018(7) 0.007(6) 0.001(7)
N202 0.019(8) 0.037(10) 0.013(8) 0.001(8) 0.002(7) -0.003(7)
N203 0.019(9) 0.025(10) 0.035(10) 0.000(8) 0.001(7) 0.006(7)
N204 0.017(8) 0.009(8) 0.035(10) 0.000(7) 0.013(7) 0.003(6)
N205 0.024(6) 0.015(6) 0.020(6) 0.004(5) -0.002(5) -0.011(5)
N206 0.030(8) 0.015(7) 0.019(7) 0.010(7) 0.003(6) 0.002(6)
N207 0.014(7) 0.036(9) 0.029(8) 0.002(7) -0.004(6) -0.007(6)
N208 0.030(10) 0.033(10) 0.018(9) -0.003(8) 0.017(7) 0.000(8)
O101 0.015(7) 0.052(10) 0.034(9) -0.002(8) -0.002(6) 0.013(7)
O102 0.029(8) 0.038(9) 0.043(10) 0.011(8) 0.014(7) 0.003(7)
O103 0.034(8) 0.022(8) 0.027(8) 0.010(6) 0.010(6) -0.008(6)
O104 0.011(6) 0.041(9) 0.017(7) 0.014(6) 0.001(5) -0.012(6)
O105 0.039(9) 0.036(9) 0.012(7) 0.008(7) -0.017(6) -0.010(7)
O106 0.036(9) 0.036(9) 0.039(10) -0.015(8) 0.004(7) 0.001(7)
O107 0.032(8) 0.040(9) 0.023(8) 0.015(7) 0.000(6) 0.007(7)
O108 0.042(9) 0.019(8) 0.016(7) 0.002(6) 0.002(6) -0.006(6)
O201 0.047(10) 0.044(10) 0.026(8) 0.012(8) -0.004(7) -0.006(8)
O202 0.039(9) 0.048(10) 0.018(8) 0.004(8) -0.007(6) 0.000(7)
O203 0.028(8) 0.052(10) 0.015(7) -0.005(7) -0.008(6) -0.022(7)
O204 0.031(8) 0.031(8) 0.022(8) 0.003(7) 0.010(6) 0.002(6)
O205 0.029(8) 0.049(10) 0.012(7) 0.001(7) 0.011(6) -0.002(7)
O206 0.021(7) 0.041(10) 0.022(8) 0.009(7) 0.003(6) 0.004(6)
O207 0.043(10) 0.039(10) 0.028(8) -0.003(7) -0.008(7) -0.016(7)
O208 0.023(7) 0.024(8) 0.028(8) 0.005(7) 0.001(6) -0.001(6)

loop_
_atom_type_symbol
_atom_type_description
_atom_type_scat_dispersion_real
_atom_type_scat_dispersion_imag
_atom_type_scat_source
C C 0.0033 0.0016 'International Tables Vol C Tables 4.2.6.8 and 6.1.1.4'
H H 0 0 'International Tables Vol C Tables 4.2.6.8 and 6.1.1.4'
N N 0.0061 0.0033 'International Tables Vol C Tables 4.2.6.8 and 6.1.1.4'
O O 0.0106 0.006 'International Tables Vol C Tables 4.2.6.8 and 6.1.1.4'

loop_
_geom_angle_atom_site_label_1
_geom_angle_atom_site_label_2
_geom_angle_atom_site_label_3
_geom_angle
C106 C101 C102 126(4)
C101 C102 C103 114(4)
C104 C103 C102 124(4)
C103 C104 C105 117(4)
C103 C104 C107 124(3)
C105 C104 C107 119(3)
C104 C105 C106 122(4)
C101 C106 C105 116(4)
C108 C107 C104 120(2)
N101 C108 C107 114.5(19)
N101 C108 C109 111.6(17)
C107 C108 C109 115.1(18)
O106 C109 N102 122.3(18)
O106 C109 C108 117.4(17)
N102 C109 C108 119.8(18)
N102 C110 C111 103.9(16)
C110 C111 C112 103.3(16)
C111 C112 C113 102.4(16)
N102 C113 C114 119.4(15)
N102 C113 C112 104.6(16)
C114 C113 C112 112.7(16)
O103 C114 N106 122.5(17)
O103 C114 C113 125.2(15)
N106 C114 C113 112.0(16)
N106 C115 C116 111.0(16)
N106 C115 C137 107.5(16)
C116 C115 C137 110.5(15)
C117 C116 C115 115.5(16)
C116 C117 C118 114.7(16)
O108 C118 N105 122.6(18)
O108 C118 C117 123.2(18)
N105 C118 C117 113.9(17)
N105 C119 C124 109.9(15)
N105 C119 C120 114.7(18)
C124 C119 C120 108.1(17)
C119 C120 C121 117.0(17)
C120 C121 C122 111.5(17)
C120 C121 C123 111.1(17)
C122 C121 C123 110.5(17)
O102 C124 N104 119.5(19)
O102 C124 C119 122.8(19)
N104 C124 C119 117.4(16)
N104 C125 C126 115.8(19)
O101 C126 N103 124.0(17)
O101 C126 C125 120.0(18)
N103 C126 C125 115.9(17)
N103 C127 C128 112.2(17)
N103 C127 C135 104.9(15)
C128 C127 C135 109.9(17)
C127 C128 C129 110.7(18)
C130 C129 C128 113(2)
C131 C130 C129 114.3(18)
C130 C131 N108 114.6(18)
O105 C132 N108 126.9(19)
O105 C132 C133 118.1(18)
N108 C132 C133 115.0(18)
N107 C133 C134 109.4(17)
N107 C133 C132 107.7(17)
C134 C133 C132 109.9(18)
O107 C135 N101 123(2)
O107 C135 C127 119.2(19)
N101 C135 C127 117.4(18)
O104 C137 N107 123.4(19)
O104 C137 C115 114.7(17)
N107 C137 C115 120.9(17)
C202 C201 C206 116(4)
C203 C202 C201 119(3)
C202 C203 C204 126(3)
C205 C204 C203 111(3)
C205 C204 C207 125(2)
C203 C204 C207 124(3)
C206 C205 C204 127(3)
C205 C206 C201 120(3)
C208 C207 C204 106.5(19)
N201 C208 C207 113.1(18)
N201 C208 C209 116.1(17)
C207 C208 C209 112.0(17)
O204 C209 N206 122.4(18)
O204 C209 C208 120.5(18)
N206 C209 C208 117.1(17)
N206 C210 C211 102.9(16)
C212 C211 C210 104.0(17)
C213 C212 C211 104.3(15)
N206 C213 C214 111.0(17)
N206 C213 C212 105.5(13)
C214 C213 C212 113.8(17)
O203 C214 N205 123(2)
O203 C214 C213 119(2)
N205 C214 C213 117.3(17)
N205 C215 C216 117.4(16)
N205 C215 C235 110.9(15)
C216 C215 C235 110.6(15)
O201 C216 N207 120.5(19)
O201 C216 C215 121.3(18)
N207 C216 C215 117.2(18)
C218 C217 N207 114.2(19)
C218 C217 C219 107.8(19)
N207 C217 C219 108.6(17)
O202 C219 N208 127(2)
O202 C219 C217 118.7(17)
N208 C219 C217 114(2)
N208 C220 C221 114.1(18)
C222 C221 C220 111.6(18)
C223 C222 C221 115(2)
C222 C223 C224 112.6(18)
N202 C224 C236 109.0(15)
N202 C224 C223 112.4(17)
C236 C224 C223 109.0(15)
O207 C225 N202 128(2)
O207 C225 C226 114.5(19)
N202 C225 C226 117(2)
N203 C226 C225 112.3(17)
O208 C227 N203 120.7(19)
O208 C227 C228 122.9(18)
N203 C227 C228 116.2(19)
C227 C228 N204 110.0(17)
C227 C228 C229 109.9(15)
N204 C228 C229 109.4(16)
C230 C229 C228 116.6(17)
C232 C230 C229 112.3(18)
C232 C230 C231 111.3(16)
C229 C230 C231 106.8(17)
O206 C233 N204 118.0(16)
O206 C233 C234 122.9(18)
N204 C233 C234 118.9(17)
C233 C234 C235 118(2)
C234 C235 C215 113.3(18)
O205 C236 N201 116.6(17)
O205 C236 C224 124.2(18)
N201 C236 C224 118.5(16)
C135 N101 C108 118.5(17)
C135 N101 C136 126.9(17)
C108 N101 C136 114.5(17)
C109 N102 C113 118.7(18)
C109 N102 C110 127.1(18)
C113 N102 C110 113.9(17)
C126 N103 C127 120.3(16)
C124 N104 C125 121.8(17)
C118 N105 C119 119.3(18)
C114 N106 C115 124.8(18)
C137 N107 C133 119.2(18)
C132 N108 C131 126.7(18)
C236 N201 C208 118.5(15)
C236 N201 C237 121.7(17)
C208 N201 C237 119.0(17)
C225 N202 C224 120.8(19)
C227 N203 C226 124.0(18)
C233 N204 C228 118.5(15)
C215 N205 C214 124.3(16)
C209 N206 C213 119.7(15)
C209 N206 C210 128.3(16)
C213 N206 C210 110.8(15)
C216 N207 C217 122.1(18)
C219 N208 C220 126(2)

loop_
_geom_bond_atom_site_label_1
_geom_bond_atom_site_label_2
_geom_bond_distance
C101 C106 1.27(5)
C101 C102 1.37(5)
C102 C103 1.46(5)
C103 C104 1.31(5)
C104 C105 1.35(4)
C104 C107 1.54(4)
C105 C106 1.46(5)
C107 C108 1.49(3)
C108 N101 1.46(3)
C108 C109 1.59(3)
C109 O106 1.26(2)
C109 N102 1.31(3)
C110 N102 1.48(3)
C110 C111 1.50(3)
C111 C112 1.55(3)
C112 C113 1.58(3)
C113 N102 1.38(3)
C113 C114 1.51(2)
C114 O103 1.21(2)
C114 N106 1.35(2)
C115 N106 1.47(3)
C115 C116 1.54(3)
C115 C137 1.56(3)
C116 C117 1.51(3)
C117 C118 1.54(3)
C118 O108 1.19(2)
C118 N105 1.33(3)
C119 N105 1.43(3)
C119 C124 1.51(3)
C119 C120 1.52(3)
C120 C121 1.52(3)
C121 C122 1.52(3)
C121 C123 1.54(3)
C124 O102 1.26(2)
C124 N104 1.38(3)
C125 N104 1.43(3)
C125 C126 1.51(3)
C126 O101 1.24(2)
C126 N103 1.36(3)
C127 N103 1.45(3)
C127 C128 1.54(3)
C127 C135 1.59(3)
C128 C129 1.56(3)
C129 C130 1.47(3)
C130 C131 1.47(3)
C131 N108 1.55(2)
C132 O105 1.20(2)
C132 N108 1.27(3)
C132 C133 1.57(3)
C133 N107 1.45(3)
C133 C134 1.53(3)
C135 O107 1.22(2)
C135 N101 1.33(3)
C136 N101 1.53(3)
C137 O104 1.28(2)
C137 N107 1.31(3)
C201 C202 1.35(5)
C201 C206 1.38(5)
C202 C203 1.31(4)
C203 C204 1.36(4)
C204 C205 1.36(4)
C204 C207 1.58(4)
C205 C206 1.24(4)
C207 C208 1.54(3)
C208 N201 1.42(3)
C208 C209 1.55(3)
C209 O204 1.22(2)
C209 N206 1.31(3)
C210 N206 1.50(2)
C210 C211 1.55(3)
C211 C212 1.53(3)
C212 C213 1.51(2)
C213 N206 1.48(2)
C213 C214 1.50(3)
C214 O203 1.26(3)
C214 N205 1.39(3)
C215 N205 1.38(2)
C215 C216 1.48(3)
C215 C235 1.56(2)
C216 O201 1.24(2)
C216 N207 1.31(3)
C217 C218 1.47(3)
C217 N207 1.49(3)
C217 C219 1.62(3)
C219 O202 1.20(3)
C219 N208 1.31(3)
C220 N208 1.42(3)
C220 C221 1.60(3)
C221 C222 1.49(3)
C222 C223 1.48(3)
C223 C224 1.58(3)
C224 N202 1.46(3)
C224 C236 1.53(3)
C225 O207 1.21(3)
C225 N202 1.29(3)
C225 C226 1.57(3)
C226 N203 1.49(3)
C227 O208 1.29(3)
C227 N203 1.34(3)
C227 C228 1.45(3)
C228 N204 1.47(2)
C228 C229 1.58(3)
C229 C230 1.51(3)
C230 C232 1.48(3)
C230 C231 1.60(3)
C233 O206 1.28(2)
C233 N204 1.39(2)
C233 C234 1.45(3)
C234 C235 1.50(3)
C236 O205 1.25(2)
C236 N201 1.41(3)
C237 N201 1.44(2)
